data_1566360
loop_
_publ_author_name
'Richard, D'
'Rendtorff, N M'

_publ_section_title
;
 Kaolin group minerals under pressure: The study of their structural and
 electronic properties by DFT methods
;
_journal_name_full
;
Applied Clay Science
;
_journal_page_first 106444
_journal_page_last 106444
_journal_paper_doi 10.1016/j.clay.2022.106444
_journal_volume 219
_journal_year 2022
_chemical_formula_sum 'Al2 H4 O9 Si2'
_chemical_name_systematic Dickite
_space_group_IT_number 1
_space_group_name_Hall 'P 1'
_space_group_name_H-M_alt 'P 1'
_cell_angle_alpha 90.000015
_cell_angle_beta 96.306305
_cell_angle_gamma 90.000038
_cell_formula_units_Z 4
_cell_length_a 5.159081
_cell_length_b 8.934001
_cell_length_c 14.410312
_cell_volume 660.170
_cod_data_source_file Dickite-PBE.cif
_cod_data_source_block 0000000
_cod_original_cell_volume 660.170025
_cod_database_code 1566360

loop_
_space_group_symop_id
_space_group_symop_operation_xyz
1 x,y,z

loop_
_atom_site_label
_atom_site_occupancy
_atom_site_fract_x
_atom_site_fract_y
_atom_site_fract_z
_atom_site_U_iso_or_equiv
Al1 1.0 0.909315 0.247348 0.223318 0
Al2 1.0 0.909317 0.752652 0.723317 0
Al3 1.0 0.409315 0.747348 0.223317 0
Al4 1.0 0.409317 0.252652 0.723317 0
Al5 1.0 0.416190 0.411477 0.222522 0
Al6 1.0 0.416193 0.588523 0.722522 0
Al7 1.0 0.916191 0.911477 0.222522 0
Al8 1.0 0.916193 0.088523 0.722522 0
Si1 1.0 0.013171 0.397770 0.030421 0
Si2 1.0 0.013172 0.602230 0.530422 0
Si3 1.0 0.513171 0.897770 0.030421 0
Si4 1.0 0.513172 0.102230 0.530421 0
Si5 1.0 1.000551 0.069034 0.030077 0
Si6 1.0 1.000553 0.930965 0.530078 0
Si7 1.0 0.500552 0.569035 0.030077 0
Si8 1.0 0.500554 0.430965 0.530078 0
O1 1.0 0.939038 0.234538 0.982625 0
O2 1.0 0.939037 0.765462 0.482624 0
O3 1.0 0.439038 0.734538 0.982625 0
O4 1.0 0.439038 0.265462 0.482624 0
O5 1.0 0.268853 0.458286 0.982393 0
O6 1.0 0.268856 0.541715 0.482392 0
O7 1.0 0.768854 0.958286 0.982392 0
O8 1.0 0.768857 0.041716 0.482391 0
O9 1.0 0.777155 0.513284 0.998326 0
O10 1.0 0.777159 0.486715 0.498325 0
O11 1.0 0.277155 0.013285 0.998326 0
O12 1.0 0.277158 0.986714 0.498325 0
O13 1.0 0.078063 0.385960 0.142923 0
O14 1.0 0.078065 0.614040 0.642921 0
O15 1.0 0.578065 0.885960 0.142922 0
O16 1.0 0.578065 0.114039 0.642920 0
O17 1.0 0.003437 0.077695 0.142756 0
O18 1.0 0.003439 0.922305 0.642754 0
O19 1.0 0.503438 0.577695 0.142756 0
O20 1.0 0.503441 0.422305 0.642754 0
O21 1.0 0.578261 0.267852 0.147612 0
O22 1.0 0.578264 0.732148 0.647612 0
O23 1.0 0.078263 0.767853 0.147612 0
O24 1.0 0.078268 0.232145 0.647612 0
O25 1.0 0.246220 0.266033 0.288418 0
O26 1.0 0.246222 0.733966 0.788417 0
O27 1.0 0.746221 0.766034 0.288418 0
O28 1.0 0.746222 0.233966 0.788417 0
O29 1.0 0.250424 0.897039 0.289633 0
O30 1.0 0.250422 0.102965 0.789632 0
O31 1.0 0.750423 0.397038 0.289634 0
O32 1.0 0.750425 0.602963 0.789634 0
O33 1.0 0.306133 0.579044 0.287758 0
O34 1.0 0.306135 0.420956 0.787757 0
O35 1.0 0.806132 0.079043 0.287757 0
O36 1.0 0.806134 0.920957 0.787756 0
H1 1.0 0.482415 0.174187 0.139082 0
H2 1.0 0.482418 0.825812 0.639081 0
H3 1.0 -0.017585 0.674187 0.139082 0
H4 1.0 -0.017586 0.325816 0.639080 0
H5 1.0 0.283329 0.261369 0.356308 0
H6 1.0 0.283331 0.738631 0.856307 0
H7 1.0 0.783328 0.761369 0.356307 0
H8 1.0 0.783330 0.238630 0.856306 0
H9 1.0 0.345392 0.989577 0.304320 0
H10 1.0 0.345395 0.010422 0.804322 0
H11 1.0 0.845390 0.489574 0.304324 0
H12 1.0 0.845390 0.510429 0.804326 0
H13 1.0 0.295436 0.578403 0.355014 0
H14 1.0 0.295437 0.421597 0.855013 0
H15 1.0 0.795434 0.078402 0.355013 0
H16 1.0 0.795436 0.921597 0.855013 0
